data_4519449
loop_
_publ_author_name
'Abdel Rahman Al Ahmad'
'Thierry Maris'
'Christian Pellerin'
'James D. Wuest'

_publ_section_title
;
 Adding a Pinch of Salt: Using Ionic Mixed-Crystal Seeds to Search for New
 Solid Forms
;
_journal_name_full 'Crystal Growth & Design'
_journal_page_first 7472
_journal_page_last 7481
_journal_paper_doi 10.1021/acs.cgd.3c00884
_journal_volume 23
_journal_year 2023
_chemical_formula_moiety 'C12 H14 N2, 2(Cl), 2.63(H2 O)'
_chemical_formula_sum 'C12 H19.26 Cl2 N2 O2.63'
_chemical_formula_weight 304.53
_chemical_name_common 'Paraquat Dichloride Hydrate'
_chemical_name_systematic
;
1,1'-dimethyl-4,4'-bipyridin-1-ium bis(chloride) hydrate
;
_space_group_crystal_system orthorhombic
_space_group_IT_number 62
_space_group_name_Hall '-P 2ac 2n'
_space_group_name_H-M_alt 'P n m a'
_atom_sites_solution_hydrogens mixed
_atom_sites_solution_primary dual
_cell_angle_alpha 90
_cell_angle_beta 90
_cell_angle_gamma 90
_cell_formula_units_Z 4
_cell_length_a 9.1413(4)
_cell_length_b 10.7906(5)
_cell_length_c 15.9990(7)
_cell_measurement_reflns_used 7396
_cell_measurement_temperature 150
_cell_measurement_theta_max 54.861
_cell_measurement_theta_min 4.301
_cell_volume 1578.14(12)
_computing_cell_refinement
;
SAINT (2020) V8.40B; Integration Software for Single Crystal Data.
Bruker AXS Inc., Madison, WI 53719-1173.
;
_computing_data_collection
;
APEX 3 (2019) Bruker AXS Inc., Madison, WI 53719-1173.
;
_computing_data_reduction
;
SAINT (2020) V8.40B; Integration Software for Single Crystal Data.
Bruker AXS Inc., Madison, WI 53719-1173.
;
_computing_molecular_graphics 'Olex2 1.3 (Dolomanov et al., 2009)'
_computing_publication_material 'Olex2 1.3 (Dolomanov et al., 2009)'
_computing_structure_refinement 'XL  (Sheldrick, 2008)'
_computing_structure_solution 'SHELXT 2018/2 (Sheldrick, 2018)'
_diffrn_ambient_temperature 150
_diffrn_detector 'CMOS Area detector'
_diffrn_detector_area_resol_mean 10.42
_diffrn_detector_type 'Bruker CMOS Photon III '
_diffrn_measured_fraction_theta_full 0.989
_diffrn_measured_fraction_theta_max 0.977
_diffrn_measurement_device 'k-geometry diffractometer'
_diffrn_measurement_device_type 'Bruker Venture Metaljet'
_diffrn_measurement_method '\w and \f scans'
_diffrn_radiation_collimation 'Focusing mirrors'
_diffrn_radiation_monochromator 'Helios MX Mirror Optics'
_diffrn_radiation_probe x-ray
_diffrn_radiation_type 'Ga K\a'
_diffrn_radiation_wavelength 1.34139
_diffrn_reflns_av_R_equivalents 0.0596
_diffrn_reflns_av_unetI/netI 0.0186
_diffrn_reflns_Laue_measured_fraction_full 0.989
_diffrn_reflns_Laue_measured_fraction_max 0.977
_diffrn_reflns_limit_h_max 10
_diffrn_reflns_limit_h_min 0
_diffrn_reflns_limit_k_max 13
_diffrn_reflns_limit_k_min 0
_diffrn_reflns_limit_l_max 19
_diffrn_reflns_limit_l_min 0
_diffrn_reflns_number 1550
_diffrn_reflns_point_group_measured_fraction_full 0.989
_diffrn_reflns_point_group_measured_fraction_max 0.977
_diffrn_reflns_theta_full 53.594
_diffrn_reflns_theta_max 54.882
_diffrn_reflns_theta_min 4.300
_diffrn_source 'Metal Jet'
_diffrn_source_current 2.85
_diffrn_source_power 0.198759
_diffrn_source_target Ga
_diffrn_source_type 'Gallium Liquid Metal Jet Source'
_diffrn_source_voltage 69.74
_exptl_absorpt_coefficient_mu 2.471
_exptl_absorpt_correction_T_max 0.751
_exptl_absorpt_correction_T_min 0.589
_exptl_absorpt_correction_type multi-scan
_exptl_absorpt_process_details
;
 TWINABS-2012/1 (Bruker,2012) was used for absorption correction.

Final HKLF 4 output contains 52164 reflections, Rint = 0.0596
 (15051 with I > 3sig(I), Rint = 0.0501)
;
_exptl_crystal_colour 'clear light colourless'
_exptl_crystal_colour_lustre clear
_exptl_crystal_colour_modifier light
_exptl_crystal_colour_primary colourless
_exptl_crystal_density_diffrn 1.282
_exptl_crystal_description Plate
_exptl_crystal_F_000 641
_exptl_crystal_size_max 0.38
_exptl_crystal_size_mid 0.22
_exptl_crystal_size_min 0.04
_refine_diff_density_max 0.485
_refine_diff_density_min -0.524
_refine_diff_density_rms 0.072
_refine_ls_extinction_coef 0.0049(14)
_refine_ls_extinction_expression Fc^*^=kFc[1+0.001xFc^2^\l^3^/sin(2\q)]^-1/4^
_refine_ls_extinction_method 'SHELXL-2019/2 (Sheldrick 2019)'
_refine_ls_goodness_of_fit_ref 1.099
_refine_ls_hydrogen_treatment constr
_refine_ls_matrix_type full
_refine_ls_number_parameters 108
_refine_ls_number_reflns 1550
_refine_ls_number_restraints 0
_refine_ls_restrained_S_all 1.099
_refine_ls_R_factor_all 0.0510
_refine_ls_R_factor_gt 0.0487
_refine_ls_shift/su_max 0.001
_refine_ls_shift/su_mean 0.000
_refine_ls_structure_factor_coef Fsqd
_refine_ls_weighting_details 'w=1/[\s^2^(Fo^2^)+(0.0717P)^2^+1.9139P] where P=(Fo^2^+2Fc^2^)/3'
_refine_ls_weighting_scheme calc
_refine_ls_wR_factor_gt 0.1341
_refine_ls_wR_factor_ref 0.1371
_reflns_Friedel_coverage 0.000
_reflns_Friedel_fraction_full .
_reflns_Friedel_fraction_max .
_reflns_number_gt 1480
_reflns_number_total 1550
_reflns_threshold_expression 'I > 2\s(I)'
_cod_data_source_file S02_Pq-Cl2_2_63H2O_Pnma.cif
_cod_data_source_block jw25161
_cod_database_code 4519449

loop_
_space_group_symop_id
_space_group_symop_operation_xyz
1 'x, y, z'
2 '-x+1/2, -y, z+1/2'
3 '-x, y+1/2, -z'
4 'x+1/2, -y+1/2, -z+1/2'
5 '-x, -y, -z'
6 'x-1/2, y, -z-1/2'
7 'x, -y-1/2, z'
8 '-x-1/2, y-1/2, z-1/2'

loop_
_atom_site_label
_atom_site_type_symbol
_atom_site_fract_x
_atom_site_fract_y
_atom_site_fract_z
_atom_site_U_iso_or_equiv
_atom_site_adp_type
_atom_site_occupancy
_atom_site_site_symmetry_order
_atom_site_calc_flag
_atom_site_refinement_flags_posn
_atom_site_refinement_flags_adp
_atom_site_refinement_flags_occupancy
_atom_site_disorder_assembly
_atom_site_disorder_group
N1 N 0.8258(2) 0.5173(2) 0.61453(12) 0.0318(5) Uani 1 1 d . . . . .
C1 C 0.7081(3) 0.5810(2) 0.63992(15) 0.0334(6) Uani 1 1 d . . . . .
H1 H 0.714396 0.631034 0.688636 0.040 Uiso 1 1 calc R U . . .
C2 C 0.5791(3) 0.5751(2) 0.59678(14) 0.0307(5) Uani 1 1 d . . . . .
H2 H 0.496345 0.619955 0.616147 0.037 Uiso 1 1 calc R U . . .
C3 C 0.5687(2) 0.5033(2) 0.52422(13) 0.0252(5) Uani 1 1 d . . . . .
C4 C 0.6937(3) 0.4383(2) 0.49988(15) 0.0310(6) Uani 1 1 d . . . . .
H4 H 0.691294 0.388231 0.451079 0.037 Uiso 1 1 calc R U . . .
C5 C 0.8196(3) 0.4463(2) 0.54578(16) 0.0337(6) Uani 1 1 d . . . . .
H5 H 0.903599 0.401128 0.528756 0.040 Uiso 1 1 calc R U . . .
C6 C 0.9658(3) 0.5320(3) 0.65951(19) 0.0510(8) Uani 1 1 d . . . . .
H6A H 1.011903 0.610255 0.642941 0.077 Uiso 1 1 calc R U . . .
H6B H 1.030936 0.462876 0.645541 0.077 Uiso 1 1 calc R U . . .
H6C H 0.947621 0.532658 0.719866 0.077 Uiso 1 1 calc R U . . .
Cl1 Cl 0.88196(9) 0.750000 0.47110(6) 0.0414(3) Uani 1 2 d S T P . .
Cl2 Cl 0.77671(8) 0.750000 0.81944(4) 0.0241(3) Uani 1 2 d S T P . .
O2W O 0.8003(11) 0.1472(7) 0.8173(6) 0.143(6) Uani 0.435(11) 1 d . . P A 2
H2WA H 0.745370 0.172185 0.858398 0.214 Uiso 0.435(11) 1 d R U P A 2
H2WB H 0.794790 0.066725 0.819145 0.214 Uiso 0.435(11) 1 d R U P A 2
O4W O 0.433(3) 0.250000 0.5878(16) 0.149(4) Uani 0.298(9) 2 d S T P B 1
H4WA H 0.407459 0.299680 0.628174 0.223 Uiso 0.149(4) 1 d R U P B 1
H4WB H 0.522689 0.272970 0.581207 0.223 Uiso 0.149(4) 1 d R U P B 1
O5W O 0.5085(16) 0.250000 0.6784(6) 0.202(8) Uani 0.761(18) 2 d S T P C 3
H5WA H 0.426054 0.209640 0.678166 0.304 Uiso 0.380(9) 1 d R U P C 3
H5WB H 0.517294 0.278000 0.627319 0.304 Uiso 0.380(9) 1 d R U P C 3
O3W O 0.3672(12) 0.250000 0.7173(7) 0.149(4) Uani 0.702(9) 2 d S T P B 1
H3WA H 0.333610 0.321540 0.701508 0.223 Uiso 0.351(4) 1 d R U P B 1
H3WB H 0.417530 0.262330 0.763062 0.223 Uiso 0.351(4) 1 d R U P B 1

loop_
_atom_site_aniso_label
_atom_site_aniso_U_11
_atom_site_aniso_U_22
_atom_site_aniso_U_33
_atom_site_aniso_U_23
_atom_site_aniso_U_13
_atom_site_aniso_U_12
N1 0.0248(10) 0.0401(12) 0.0306(10) -0.0092(9) -0.0022(8) -0.0009(9)
C1 0.0321(13) 0.0388(13) 0.0294(12) -0.0132(10) -0.0019(10) 0.0009(10)
C2 0.0284(12) 0.0340(12) 0.0296(11) -0.0105(10) -0.0016(9) 0.0029(10)
C3 0.0257(12) 0.0242(11) 0.0259(11) -0.0047(9) 0.0021(9) -0.0016(9)
C4 0.0273(12) 0.0343(13) 0.0315(12) -0.0127(10) 0.0000(9) 0.0013(10)
C5 0.0268(12) 0.0390(14) 0.0352(12) -0.0118(11) 0.0007(10) 0.0038(10)
C6 0.0274(14) 0.077(2) 0.0490(16) -0.0257(16) -0.0110(12) 0.0040(14)
Cl1 0.0295(5) 0.0408(5) 0.0541(6) 0.000 0.0048(4) 0.000
Cl2 0.0272(5) 0.0262(4) 0.0189(4) 0.000 -0.0032(3) 0.000
O2W 0.179(10) 0.062(5) 0.187(10) -0.040(5) 0.125(8) -0.050(5)
O4W 0.144(8) 0.158(9) 0.144(8) 0.000 -0.048(7) 0.000
O5W 0.327(19) 0.131(8) 0.148(9) 0.000 0.159(11) 0.000
O3W 0.144(8) 0.158(9) 0.144(8) 0.000 -0.048(7) 0.000

loop_
_atom_type_symbol
_atom_type_description
_atom_type_scat_dispersion_real
_atom_type_scat_dispersion_imag
_atom_type_scat_source
C C 0.0137 0.0067 'International Tables Vol C Tables 4.2.6.8 and 6.1.1.4'
H H 0.0000 0.0000 'International Tables Vol C Tables 4.2.6.8 and 6.1.1.4'
Cl Cl 0.3281 0.5435 'International Tables Vol C Tables 4.2.6.8 and 6.1.1.4'
N N 0.0241 0.0134 'International Tables Vol C Tables 4.2.6.8 and 6.1.1.4'
O O 0.0389 0.0241 'International Tables Vol C Tables 4.2.6.8 and 6.1.1.4'

loop_
_geom_angle_atom_site_label_1
_geom_angle_atom_site_label_2
_geom_angle_atom_site_label_3
_geom_angle
_geom_angle_site_symmetry_1
_geom_angle_site_symmetry_3
C1 N1 C5 120.5(2) . .
C1 N1 C6 119.5(2) . .
C5 N1 C6 119.8(2) . .
N1 C1 H1 119.5 . .
N1 C1 C2 121.0(2) . .
C2 C1 H1 119.5 . .
C1 C2 H2 119.9 . .
C1 C2 C3 120.2(2) . .
C3 C2 H2 119.9 . .
C2 C3 C3 121.3(3) . 5_666
C4 C3 C2 117.0(2) . .
C4 C3 C3 121.7(2) . 5_666
C3 C4 H4 119.8 . .
C5 C4 C3 120.5(2) . .
C5 C4 H4 119.8 . .
N1 C5 C4 120.8(2) . .
N1 C5 H5 119.6 . .
C4 C5 H5 119.6 . .
N1 C6 H6A 109.5 . .
N1 C6 H6B 109.5 . .
N1 C6 H6C 109.5 . .
H6A C6 H6B 109.5 . .
H6A C6 H6C 109.5 . .
H6B C6 H6C 109.5 . .
H2WA O2W H2WB 104.5 . .
H4WA O4W H4WA 76.0 . 7_565
H4WA O4W H4WB 99.6 . .
H4WA O4W H4WB 99.6 7_565 7_565
H4WA O4W H4WB 121.4 . 7_565
H4WA O4W H5WB 64.5 7_565 7_565
H4WA O4W H5WB 85.8 . 7_565
H4WB O4W H4WA 121.4 . 7_565
H4WB O4W H4WB 33.3 . 7_565
H4WB O4W H5WB 44.6 7_565 7_565
H4WB O4W H5WB 56.9 . 7_565
H4WA O5W H5WA 66.4 7_565 7_565
H4WA O5W H5WB 50.5 7_565 7_565
H5WA O5W H5WB 104.4 . .
H5WA O3W H3WB 109.3 7_565 7_565
H3WA O3W H5WA 66.1 . 7_565
H3WA O3W H3WA 125.5 . 7_565
H3WA O3W H3WB 107.1 7_565 7_565
H3WA O3W H3WB 124.4 . 7_565
H3WA O3W H3WB 107.1 . .
H3WB O3W H5WA 100.8 . 7_565
H3WB O3W H3WA 124.4 . 7_565
H3WB O3W H3WB 17.5 . 7_565

loop_
_geom_bond_atom_site_label_1
_geom_bond_atom_site_label_2
_geom_bond_distance
_geom_bond_site_symmetry_2
N1 C1 1.339(3) .
N1 C5 1.341(3) .
N1 C6 1.478(3) .
C1 H1 0.9500 .
C1 C2 1.368(3) .
C2 H2 0.9500 .
C2 C3 1.399(3) .
C3 C3 1.478(4) 5_666
C3 C4 1.395(3) .
C4 H4 0.9500 .
C4 C5 1.368(3) .
C5 H5 0.9500 .
C6 H6A 0.9800 .
C6 H6B 0.9800 .
C6 H6C 0.9800 .
O2W H2WA 0.8703 .
O2W H2WB 0.8699 .
O4W H4WA 0.8708 7_565
O4W H4WA 0.8707 .
O4W H4WB 0.8644 7_565
O4W H4WB 0.8644 .
O4W H5WB 1.04(2) 7_565
O5W H5WA 0.8702 .
O5W H5WA 0.8701 7_565
O5W H5WB 0.8751 7_565
O5W H5WB 0.8751 .
O3W H3WA 0.8684 .
O3W H3WA 0.8684 7_565
O3W H3WB 0.8750 7_565
O3W H3WB 0.8750 .

loop_
_geom_torsion_atom_site_label_1
_geom_torsion_atom_site_label_2
_geom_torsion_atom_site_label_3
_geom_torsion_atom_site_label_4
_geom_torsion
_geom_torsion_site_symmetry_1
_geom_torsion_site_symmetry_2
_geom_torsion_site_symmetry_3
_geom_torsion_site_symmetry_4
N1 C1 C2 C3 -0.9(4) . . . .
C1 N1 C5 C4 0.5(4) . . . .
C1 C2 C3 C3 -179.1(3) . . . 5_666
C1 C2 C3 C4 0.9(4) . . . .
C2 C3 C4 C5 -0.2(4) . . . .
C3 C3 C4 C5 179.8(3) 5_666 . . .
C3 C4 C5 N1 -0.5(4) . . . .
C5 N1 C1 C2 0.2(4) . . . .
C6 N1 C1 C2 176.1(3) . . . .
C6 N1 C5 C4 -175.4(3) . . . .

_cod_database_fobs_code 4519449
